data_7215619
loop_
_publ_author_name
'Yang, Li-Zi'
'Li, Yu'
'Jiang, Long'
'Feng, Xiao-Long'
'Lu, Tong-Bu'

_publ_section_title
;
 Size and temperature dependent encapsulation of tetrahedral anions by a
 protonated cryptand host
;
_journal_coden_ASTM CRECF4
_journal_issue 11
_journal_name_full CrystEngComm
_journal_page_first 2375
_journal_page_last 2380
_journal_paper_doi 10.1039/b904838c
_journal_volume 11
_journal_year 2009
_chemical_formula_sum 'C36 H110 N8 O48 P8'
_chemical_formula_weight 1671.08
_space_group_IT_number 14
_symmetry_cell_setting monoclinic
_symmetry_space_group_name_Hall '-P 2ybc'
_symmetry_space_group_name_H-M 'P 1 21/c 1'
_atom_sites_solution_hydrogens geom
_atom_sites_solution_primary direct
_atom_sites_solution_secondary difmap
_audit_creation_method SHELXL-97
_cell_angle_alpha 90.00
_cell_angle_beta 98.737(2)
_cell_angle_gamma 90.00
_cell_formula_units_Z 4
_cell_length_a 26.6840(7)
_cell_length_b 12.7451(5)
_cell_length_c 21.3537(5)
_cell_measurement_reflns_used 5233
_cell_measurement_temperature 173(2)
_cell_measurement_theta_max 26.86
_cell_measurement_theta_min 2.22
_cell_volume 7177.9(4)
_computing_cell_refinement 'Bruker SMART'
_computing_data_collection 'Bruker SMART'
_computing_data_reduction 'Bruker SAINT'
_computing_molecular_graphics 'Bruker SHELXTL'
_computing_publication_material 'Bruker SHELXTL'
_computing_structure_refinement 'SHELXL-97 (Sheldrick, 1997)'
_computing_structure_solution 'SHELXS-97 (Sheldrick, 1990)'
_diffrn_ambient_temperature 173(2)
_diffrn_measured_fraction_theta_full 0.986
_diffrn_measured_fraction_theta_max 0.986
_diffrn_measurement_device_type 'CCD area detector'
_diffrn_measurement_method 'phi and omega scans'
_diffrn_radiation_monochromator graphite
_diffrn_radiation_source 'fine-focus sealed tube'
_diffrn_radiation_type MoK\a
_diffrn_radiation_wavelength 0.71073
_diffrn_reflns_av_R_equivalents 0.0354
_diffrn_reflns_av_sigmaI/netI 0.0535
_diffrn_reflns_limit_h_max 29
_diffrn_reflns_limit_h_min -32
_diffrn_reflns_limit_k_max 13
_diffrn_reflns_limit_k_min -15
_diffrn_reflns_limit_l_max 26
_diffrn_reflns_limit_l_min -23
_diffrn_reflns_number 31815
_diffrn_reflns_theta_full 26.00
_diffrn_reflns_theta_max 26.00
_diffrn_reflns_theta_min 1.77
_diffrn_standards_interval_count 0
_diffrn_standards_interval_time 0
_diffrn_standards_number 0
_exptl_absorpt_coefficient_mu 0.305
_exptl_absorpt_correction_T_max 0.9059
_exptl_absorpt_correction_T_min 0.8698
_exptl_absorpt_correction_type multi-scan
_exptl_absorpt_process_details 'SADABS (Sheldrick, 1996)'
_exptl_crystal_colour colorless
_exptl_crystal_density_diffrn 1.546
_exptl_crystal_density_method 'not measured'
_exptl_crystal_description block
_exptl_crystal_F_000 3544
_exptl_crystal_size_max 0.47
_exptl_crystal_size_mid 0.46
_exptl_crystal_size_min 0.33
_refine_diff_density_max 1.246
_refine_diff_density_min -0.767
_refine_diff_density_rms 0.111
_refine_ls_extinction_method none
_refine_ls_goodness_of_fit_ref 1.056
_refine_ls_hydrogen_treatment mixed
_refine_ls_matrix_type full
_refine_ls_number_parameters 1244
_refine_ls_number_reflns 13903
_refine_ls_number_restraints 580
_refine_ls_restrained_S_all 1.091
_refine_ls_R_factor_all 0.1076
_refine_ls_R_factor_gt 0.0728
_refine_ls_shift/su_max 0.001
_refine_ls_shift/su_mean 0.000
_refine_ls_structure_factor_coef Fsqd
_refine_ls_weighting_details 'calc w=1/[\s^2^(Fo^2^)+(0.1358P)^2^+13.3655P] where P=(Fo^2^+2Fc^2^)/3'
_refine_ls_weighting_scheme calc
_refine_ls_wR_factor_gt 0.2017
_refine_ls_wR_factor_ref 0.2382
_reflns_number_gt 9358
_reflns_number_total 13903
_reflns_threshold_expression >2sigma(I)
_cod_duplicate_entry 7201091
_cod_data_source_file b904838c.txt
_cod_data_source_block 3
_cod_depositor_comments
;
The following automatic conversions were performed:

'_symmetry_cell_setting' value 'Monoclinic' changed to 'monoclinic'
according to
/usr/data/users/saulius/automatic-downloads/retrospective/RSC/lib/dictionaries/cif_core.dic
dictionary named 'cif_core.dic' version 2.4.2 from 2011-04-26.

Automatic conversion script
Id: cif_fix_values 2281 2013-09-26 08:29:07Z andrius 

 Updated bibliographic information.

 Antanas Vaitkus,
 2019-09-18

 Marked entry as a duplicate of entry 7201091.

 Antanas Vaitkus,
 2019-09-18
;
_cod_original_sg_symbol_H-M P2(1)/c
_cod_database_code 7215619

loop_
_symmetry_equiv_pos_as_xyz
'x, y, z'
'-x, y+1/2, -z+1/2'
'-x, -y, -z'
'x, -y-1/2, z-1/2'

loop_
_atom_site_label
_atom_site_type_symbol
_atom_site_fract_x
_atom_site_fract_y
_atom_site_fract_z
_atom_site_U_iso_or_equiv
_atom_site_adp_type
_atom_site_occupancy
_atom_site_symmetry_multiplicity
_atom_site_calc_flag
_atom_site_refinement_flags
_atom_site_disorder_assembly
_atom_site_disorder_group
C1 C 0.41948(18) -0.0484(4) 0.3689(2) 0.0312(10) Uani 1 1 d . . .
H1A H 0.4245 -0.0107 0.4100 0.037 Uiso 1 1 calc R . .
H1B H 0.4532 -0.0611 0.3565 0.037 Uiso 1 1 calc R . .
C2 C 0.3934(2) -0.1527(4) 0.3764(2) 0.0360(11) Uani 1 1 d . . .
H2A H 0.3573 -0.1409 0.3801 0.043 Uiso 1 1 calc R . .
H2B H 0.3951 -0.1975 0.3389 0.043 Uiso 1 1 calc R . .
C3 C 0.41151(19) 0.1257(4) 0.3197(2) 0.0319(10) Uani 1 1 d . . .
H3A H 0.3956 0.1650 0.2818 0.038 Uiso 1 1 calc R . .
H3B H 0.4482 0.1194 0.3177 0.038 Uiso 1 1 calc R . .
C4 C 0.4040(2) 0.1855(4) 0.3792(2) 0.0355(11) Uani 1 1 d . . .
H4A H 0.3716 0.1642 0.3927 0.043 Uiso 1 1 calc R . .
H4B H 0.4318 0.1688 0.4139 0.043 Uiso 1 1 calc R . .
C5 C 0.38357(19) -0.0307(4) 0.2558(2) 0.0328(11) Uani 1 1 d . . .
H5A H 0.3715 -0.1038 0.2584 0.039 Uiso 1 1 calc R . .
H5B H 0.4174 -0.0331 0.2421 0.039 Uiso 1 1 calc R . .
C6 C 0.34695(19) 0.0291(4) 0.2066(2) 0.0312(10) Uani 1 1 d . . .
H6A H 0.3152 0.0443 0.2235 0.037 Uiso 1 1 calc R . .
H6B H 0.3623 0.0965 0.1965 0.037 Uiso 1 1 calc R . .
C7 C 0.08901(17) -0.0463(4) 0.39683(19) 0.0246(9) Uani 1 1 d . . .
H7A H 0.1007 -0.0178 0.4397 0.029 Uiso 1 1 calc R . .
H7B H 0.0515 -0.0496 0.3912 0.029 Uiso 1 1 calc R . .
C8 C 0.10911(16) -0.1563(3) 0.3940(2) 0.0242(9) Uani 1 1 d . . .
H8A H 0.0941 -0.2005 0.4245 0.029 Uiso 1 1 calc R . .
H8B H 0.0979 -0.1851 0.3511 0.029 Uiso 1 1 calc R . .
C9 C 0.08714(17) 0.1383(3) 0.3632(2) 0.0243(9) Uani 1 1 d . . .
H9A H 0.0504 0.1357 0.3658 0.029 Uiso 1 1 calc R . .
H9B H 0.0916 0.1846 0.3272 0.029 Uiso 1 1 calc R . .
C10 C 0.11431(17) 0.1876(4) 0.4236(2) 0.0266(10) Uani 1 1 d . . .
H10A H 0.0953 0.2506 0.4337 0.032 Uiso 1 1 calc R . .
H10B H 0.1147 0.1372 0.4590 0.032 Uiso 1 1 calc R . .
C11 C 0.08005(17) -0.0027(4) 0.28305(19) 0.0250(9) Uani 1 1 d . . .
H11A H 0.0429 0.0078 0.2789 0.030 Uiso 1 1 calc R . .
H11B H 0.0863 -0.0784 0.2773 0.030 Uiso 1 1 calc R . .
C12 C 0.10033(18) 0.0589(4) 0.23120(19) 0.0264(10) Uani 1 1 d . . .
H12A H 0.0900 0.1334 0.2323 0.032 Uiso 1 1 calc R . .
H12B H 0.1378 0.0556 0.2373 0.032 Uiso 1 1 calc R . .
C13 C 0.3977(2) -0.3117(4) 0.4461(3) 0.0433(13) Uani 1 1 d . . .
H13A H 0.4043 -0.3607 0.4123 0.052 Uiso 1 1 calc R . .
H13B H 0.4144 -0.3401 0.4871 0.052 Uiso 1 1 calc R . .
C14 C 0.34207(18) -0.3048(4) 0.4466(2) 0.0328(11) Uani 1 1 d . . .
C15 C 0.3229(2) -0.2648(4) 0.4985(2) 0.0358(11) Uani 1 1 d . . .
H15 H 0.3454 -0.2463 0.5357 0.043 Uiso 1 1 calc R . .
C16 C 0.27145(19) -0.2518(4) 0.4967(2) 0.0316(10) Uani 1 1 d . . .
H16 H 0.2589 -0.2222 0.5321 0.038 Uiso 1 1 calc R . .
C17 C 0.23770(17) -0.2820(3) 0.4433(2) 0.0282(10) Uani 1 1 d . . .
C18 C 0.25635(19) -0.3246(4) 0.3923(2) 0.0329(11) Uani 1 1 d . . .
H18 H 0.2336 -0.3470 0.3562 0.039 Uiso 1 1 calc R . .
C19 C 0.30820(19) -0.3348(4) 0.3935(2) 0.0354(11) Uani 1 1 d . . .
H19 H 0.3208 -0.3626 0.3576 0.042 Uiso 1 1 calc R . .
C20 C 0.18129(18) -0.2663(4) 0.4403(2) 0.0303(10) Uani 1 1 d . . .
H20A H 0.1629 -0.3247 0.4163 0.036 Uiso 1 1 calc R . .
H20B H 0.1725 -0.2667 0.4837 0.036 Uiso 1 1 calc R . .
C21 C 0.3946(2) 0.3645(5) 0.4233(3) 0.0525(15) Uani 1 1 d . . .
H21A H 0.4201 0.3452 0.4601 0.063 Uiso 1 1 calc R . .
H21B H 0.3989 0.4399 0.4143 0.063 Uiso 1 1 calc R . .
C22 C 0.3431(2) 0.3471(4) 0.4392(3) 0.0397(12) Uani 1 1 d . . .
C23 C 0.3023(2) 0.4008(4) 0.4073(3) 0.0409(12) Uani 1 1 d . . .
H23 H 0.3077 0.4509 0.3760 0.049 Uiso 1 1 calc R . .
C24 C 0.2534(2) 0.3833(4) 0.4198(2) 0.0347(11) Uani 1 1 d . . .
H24 H 0.2259 0.4231 0.3984 0.042 Uiso 1 1 calc R . .
C25 C 0.24473(19) 0.3073(4) 0.4638(2) 0.0294(10) Uani 1 1 d . . .
C26 C 0.2859(2) 0.2532(4) 0.4968(2) 0.0335(11) Uani 1 1 d . . .
H26 H 0.2804 0.2023 0.5276 0.040 Uiso 1 1 calc R . .
C27 C 0.3345(2) 0.2731(4) 0.4853(2) 0.0407(12) Uani 1 1 d . . .
H27 H 0.3623 0.2366 0.5086 0.049 Uiso 1 1 calc R . .
C28 C 0.19235(19) 0.2823(4) 0.4739(2) 0.0314(11) Uani 1 1 d . . .
H28A H 0.1731 0.3479 0.4774 0.038 Uiso 1 1 calc R . .
H28B H 0.1930 0.2422 0.5137 0.038 Uiso 1 1 calc R . .
C29 C 0.3059(2) 0.0215(5) 0.0940(2) 0.0400(12) Uani 1 1 d . . .
H29A H 0.3212 0.0915 0.0903 0.048 Uiso 1 1 calc R . .
H29B H 0.3080 -0.0174 0.0543 0.048 Uiso 1 1 calc R . .
C30 C 0.25119(18) 0.0350(4) 0.1010(2) 0.0313(10) Uani 1 1 d . . .
C31 C 0.2175(2) -0.0456(4) 0.0838(2) 0.0400(12) Uani 1 1 d . . .
H31 H 0.2294 -0.1095 0.0687 0.048 Uiso 1 1 calc R . .
C32 C 0.16673(19) -0.0351(4) 0.0880(2) 0.0356(11) Uani 1 1 d . . .
H32 H 0.1442 -0.0919 0.0761 0.043 Uiso 1 1 calc R . .
C33 C 0.14839(17) 0.0575(4) 0.10951(19) 0.0267(10) Uani 1 1 d . . .
C34 C 0.18241(19) 0.1389(4) 0.1279(2) 0.0316(11) Uani 1 1 d . . .
H34 H 0.1705 0.2026 0.1433 0.038 Uiso 1 1 calc R . .
C35 C 0.23309(18) 0.1277(4) 0.1238(2) 0.0311(10) Uani 1 1 d . . .
H35 H 0.2559 0.1836 0.1367 0.037 Uiso 1 1 calc R . .
C36 C 0.09299(18) 0.0684(4) 0.1130(2) 0.0300(10) Uani 1 1 d . . .
H36A H 0.0730 0.0401 0.0738 0.036 Uiso 1 1 calc R . .
H36B H 0.0845 0.1437 0.1161 0.036 Uiso 1 1 calc R . .
N1 N 0.38838(14) 0.0183(3) 0.31957(17) 0.0256(8) Uani 1 1 d . . .
H1C H 0.3561 0.0251 0.3304 0.031 Uiso 1 1 calc R . .
N2 N 0.41973(15) -0.2058(3) 0.4349(2) 0.0370(10) Uani 1 1 d . . .
H2C H 0.4177 -0.1636 0.4694 0.044 Uiso 1 1 calc R . .
H2D H 0.4535 -0.2138 0.4315 0.044 Uiso 1 1 calc R . .
N3 N 0.40325(17) 0.3000(3) 0.3663(2) 0.0390(10) Uani 1 1 d . . .
H3C H 0.3780 0.3145 0.3331 0.047 Uiso 1 1 calc R . .
H3D H 0.4336 0.3193 0.3543 0.047 Uiso 1 1 calc R . .
N4 N 0.33583(15) -0.0362(3) 0.14853(18) 0.0324(9) Uani 1 1 d . . .
H4C H 0.3180 -0.0947 0.1574 0.039 Uiso 1 1 calc R . .
H4D H 0.3659 -0.0585 0.1369 0.039 Uiso 1 1 calc R . .
N5 N 0.10420(13) 0.0297(3) 0.34870(15) 0.0208(7) Uani 1 1 d . . .
H5C H 0.1393 0.0291 0.3510 0.025 Uiso 1 1 calc R . .
N6 N 0.16526(14) -0.1637(3) 0.40849(17) 0.0245(8) Uani 1 1 d . . .
H6C H 0.1775 -0.1091 0.4346 0.029 Uiso 1 1 calc R . .
H6D H 0.1788 -0.1580 0.3715 0.029 Uiso 1 1 calc R . .
N7 N 0.16719(14) 0.2182(3) 0.41853(16) 0.0253(8) Uani 1 1 d . . .
H7C H 0.1672 0.2563 0.3819 0.030 Uiso 1 1 calc R . .
H7D H 0.1860 0.1585 0.4154 0.030 Uiso 1 1 calc R . .
N8 N 0.07885(14) 0.0109(3) 0.16950(16) 0.0269(8) Uani 1 1 d . . .
H8C H 0.0441 0.0093 0.1663 0.032 Uiso 1 1 calc R . .
H8D H 0.0900 -0.0573 0.1687 0.032 Uiso 1 1 calc R . .
P1 P 0.24696(4) 0.05950(9) 0.32356(5) 0.0208(3) Uani 1 1 d . . .
O1 O 0.20570(11) 0.0451(2) 0.36377(13) 0.0231(6) Uani 1 1 d . . .
O2 O 0.23572(14) -0.0079(3) 0.26240(15) 0.0362(8) Uani 1 1 d . . .
H2 H 0.2240 -0.0664 0.2712 0.054 Uiso 1 1 calc R . .
O3 O 0.29945(12) 0.0382(3) 0.35767(15) 0.0322(7) Uani 1 1 d . . .
O4 O 0.24714(13) 0.1746(3) 0.29772(17) 0.0352(8) Uani 1 1 d . . .
H4 H 0.2178 0.1998 0.2946 0.053 Uiso 1 1 calc R . .
P2 P 0.16188(4) 0.74738(9) 0.23947(5) 0.0257(3) Uani 1 1 d . . .
O5 O 0.18312(12) 0.8335(2) 0.28349(14) 0.0299(7) Uani 1 1 d . . .
O6 O 0.13130(14) 0.6724(3) 0.27748(18) 0.0412(9) Uani 1 1 d . . .
H6 H 0.1434 0.6115 0.2774 0.062 Uiso 1 1 calc R . .
O7 O 0.19994(15) 0.6883(3) 0.20867(17) 0.0507(11) Uani 1 1 d . . .
O8 O 0.12142(13) 0.8000(3) 0.18840(16) 0.0361(8) Uani 1 1 d . . .
H8 H 0.1024 0.7535 0.1697 0.054 Uiso 1 1 calc R . .
P3 P 0.18316(4) 0.51179(9) 0.06759(5) 0.0241(3) Uani 1 1 d . . .
O9 O 0.19812(12) 0.5062(3) 0.00098(13) 0.0289(7) Uani 1 1 d . . .
H9 H 0.2298 0.5033 0.0039 0.043 Uiso 1 1 calc R . .
O10 O 0.20778(14) 0.4258(3) 0.10950(16) 0.0431(9) Uani 1 1 d . . .
O11 O 0.12556(13) 0.5055(3) 0.06144(16) 0.0343(8) Uani 1 1 d . . .
O12 O 0.20084(15) 0.6226(3) 0.09304(16) 0.0419(9) Uani 1 1 d . . .
H12 H 0.2000 0.6255 0.1322 0.063 Uiso 1 1 calc R . .
P8 P 0.0380(2) 0.7155(5) 0.0621(3) 0.0239(14) Uani 0.683(6) 1 d PD A 1
O29 O 0.04816(18) 0.6978(4) 0.1330(2) 0.0311(12) Uani 0.683(6) 1 d PD A 1
O30 O 0.08232(18) 0.6706(4) 0.0303(2) 0.0340(13) Uani 0.683(6) 1 d PD A 1
O31 O 0.03368(19) 0.8297(4) 0.0429(2) 0.0372(14) Uani 0.683(6) 1 d PD A 1
O32 O -0.01060(19) 0.6546(5) 0.0381(2) 0.0343(13) Uani 0.683(6) 1 d PD A 1
P8' P 0.0419(5) 0.7220(10) 0.0567(6) 0.022(3) Uani 0.317(6) 1 d PD A 2
O29' O 0.0734(4) 0.7968(10) 0.0226(5) 0.056(4) Uani 0.317(6) 1 d PD A 2
O30' O 0.0769(3) 0.6626(7) 0.1064(4) 0.023(2) Uani 0.317(6) 1 d PD A 2
O31' O 0.0021(5) 0.7807(11) 0.0858(5) 0.065(5) Uani 0.317(6) 1 d PD A 2
O32' O 0.0155(6) 0.6422(10) 0.0081(7) 0.092(8) Uani 0.317(6) 1 d PD A 2
P5 P 0.0618(3) 0.9922(7) 0.9103(4) 0.0285(12) Uani 0.68(3) 1 d P B 1
O17 O 0.0725(5) 0.8852(5) 0.9444(7) 0.058(4) Uani 0.68(3) 1 d P B 1
O18 O 0.0447(5) 1.0653(9) 0.9600(5) 0.041(3) Uani 0.68(3) 1 d P B 1
O19 O 0.1135(3) 1.0347(10) 0.8974(4) 0.034(2) Uani 0.68(3) 1 d P B 1
O20 O 0.0247(4) 0.9829(12) 0.8508(6) 0.061(3) Uani 0.68(3) 1 d P B 1
P5' P 0.0577(8) 0.9946(14) 0.8981(8) 0.024(2) Uani 0.32(3) 1 d PU B 2
O17' O 0.0459(9) 0.8885(10) 0.9254(6) 0.032(3) Uani 0.32(3) 1 d PU B 2
O18' O 0.0522(8) 1.0846(17) 0.9481(10) 0.024(3) Uani 0.32(3) 1 d PU B 2
O19' O 0.1155(7) 0.9949(16) 0.8947(9) 0.029(3) Uani 0.32(3) 1 d PU B 2
O20' O 0.0267(8) 1.0171(13) 0.8363(8) 0.023(3) Uani 0.32(3) 1 d PU B 2
P7 P 0.15896(19) 0.3782(6) 0.2586(3) 0.0203(9) Uani 0.696(7) 1 d PU C 1
O25 O 0.1628(4) 0.2765(9) 0.2955(7) 0.024(2) Uani 0.696(7) 1 d PU C 1
O27 O 0.1114(2) 0.3647(4) 0.2047(2) 0.0375(15) Uani 0.696(7) 1 d PU C 1
O28 O 0.20532(18) 0.3843(4) 0.2229(2) 0.0326(13) Uani 0.696(7) 1 d PU C 1
O26 O 0.1532(2) 0.4752(4) 0.2959(2) 0.0280(12) Uani 0.696(7) 1 d PU C 1
P7' P 0.1569(7) 0.3957(16) 0.2550(8) 0.049(5) Uani 0.304(7) 1 d P C 2
O25' O 0.1731(10) 0.300(2) 0.2995(16) 0.023(5) Uani 0.304(7) 1 d P C 2
O28' O 0.2090(5) 0.4654(9) 0.2656(5) 0.041(3) Uani 0.304(7) 1 d P C 2
O27' O 0.1454(5) 0.3727(8) 0.1852(5) 0.032(3) Uani 0.304(7) 1 d P C 2
O26' O 0.1181(7) 0.4662(11) 0.2779(6) 0.045(4) Uani 0.304(7) 1 d P C 2
P4 P 0.45979(13) 0.8217(3) 0.14331(19) 0.0372(7) Uani 0.50 1 d PDU D 1
O13 O 0.4440(4) 0.7790(8) 0.2016(4) 0.079(2) Uani 0.50 1 d PDU D 1
O14 O 0.4223(2) 0.8999(5) 0.1069(3) 0.0314(13) Uani 0.50 1 d PDU D 1
O15 O 0.5097(3) 0.8927(7) 0.1622(4) 0.060(2) Uani 0.50 1 d PDU D 1
O16 O 0.4776(3) 0.7373(6) 0.1012(4) 0.0452(18) Uani 0.50 1 d PDU D 1
O14W O 0.3465(10) 0.604(2) 0.1927(14) 0.121(9) Uiso 0.30 1 d P E 1
O14A O 0.3417(10) 0.593(2) 0.2490(13) 0.076(7) Uiso 0.20 1 d P F 1
P4' P 0.3912(7) 0.5960(15) 0.2367(9) 0.071(4) Uani 0.10 1 d PDU G 2
O13' O 0.3850(17) 0.704(3) 0.2552(18) 0.068(5) Uani 0.10 1 d PDU G 2
O14' O 0.3745(15) 0.522(3) 0.2810(17) 0.062(5) Uani 0.10 1 d PDU G 2
O15' O 0.3589(17) 0.583(3) 0.1739(18) 0.075(5) Uani 0.10 1 d PDU G 2
O16' O 0.4436(15) 0.574(4) 0.230(2) 0.070(5) Uani 0.10 1 d PDU G 2
O13A O 0.5038(5) 0.8399(11) 0.1841(6) 0.107(4) Uiso 0.60 1 d P H 2
O13W O 0.4759(6) 0.7604(12) 0.0755(7) 0.068(4) Uiso 0.40 1 d P I 2
O16W O 0.4626(2) 0.8430(5) 0.1244(3) 0.0312(17) Uiso 0.80 1 d P J 2
P6 P 0.46854(13) 0.1473(4) 0.1030(2) 0.0443(8) Uani 0.45 1 d PDU K 1
O21 O 0.4792(4) 0.2423(8) 0.0625(5) 0.048(2) Uani 0.45 1 d PDU K 1
O22 O 0.4263(4) 0.1732(9) 0.1439(5) 0.0626(19) Uani 0.45 1 d PDU K 1
O23 O 0.4478(5) 0.0599(8) 0.0562(5) 0.076(2) Uani 0.45 1 d PDU K 1
O24 O 0.5149(4) 0.1138(10) 0.1481(6) 0.078(2) Uani 0.45 1 d PDU K 1
P6' P 0.4716(3) 0.2141(7) 0.1517(4) 0.0272(13) Uani 0.15 1 d PDU L 2
O21' O 0.4802(9) 0.218(2) 0.0823(9) 0.038(3) Uani 0.15 1 d PDU L 2
O22' O 0.4181(6) 0.2433(15) 0.1572(9) 0.034(3) Uani 0.15 1 d PDU L 2
O23' O 0.4825(8) 0.1022(14) 0.1755(10) 0.042(3) Uani 0.15 1 d PDU L 2
O24' O 0.5087(7) 0.2880(14) 0.1913(9) 0.037(3) Uani 0.15 1 d PDU L 2
P9 P 0.4208(3) 0.4963(6) 0.0705(3) 0.0277(18) Uani 0.55 1 d PD M -1
O33 O 0.4250(3) 0.6041(5) 0.0428(3) 0.0491(18) Uani 0.55 1 d PD M -1
O34 O 0.4421(4) 0.4188(8) 0.0247(5) 0.030(3) Uani 0.55 1 d PD M -1
O35 O 0.4543(3) 0.4875(8) 0.1349(3) 0.085(4) Uani 0.55 1 d PD M -1
O36 O 0.3669(2) 0.4652(7) 0.0755(3) 0.055(2) Uani 0.55 1 d PD M -1
P9' P 0.4249(6) 0.4890(11) 0.0665(7) 0.028(4) Uani 0.25 1 d PDU N -2
O33' O 0.3881(4) 0.5615(8) 0.0213(5) 0.022(2) Uani 0.25 1 d PDU N -2
O34' O 0.4476(9) 0.4024(16) 0.0270(10) 0.036(9) Uani 0.25 1 d PDU N -2
O35' O 0.4688(5) 0.5592(11) 0.1013(7) 0.047(4) Uani 0.25 1 d PDU N -2
O36' O 0.3962(5) 0.4359(11) 0.1167(6) 0.039(3) Uani 0.25 1 d PDU N -2
O1W O 0.29382(14) 0.5021(3) 0.98338(16) 0.0390(8) Uani 1 1 d . . .
O2W O 0.32666(15) 0.2924(4) 0.26535(19) 0.0554(11) Uani 1 1 d . . .
O3W O 0.00611(18) 0.3081(4) 0.2834(2) 0.0659(13) Uani 1 1 d . . .
O4W O 0.9384(3) 0.6682(5) 0.9317(3) 0.0513(15) Uani 0.75 1 d P . .
O4A O 0.9628(6) 0.6334(15) 0.9152(7) 0.105(6) Uani 0.45 1 d P . .
O5W O 0.00839(19) 0.2475(4) 0.1607(3) 0.0803(17) Uani 1 1 d . . .
O6W O 0.29470(17) 0.7845(4) 0.1888(3) 0.0780(16) Uani 1 1 d . . .
O7W O 0.3089(3) 0.1412(8) 0.6442(4) 0.057(2) Uani 0.60 1 d P . .
O7A O 0.3036(5) 0.0742(12) 0.6658(6) 0.063(3) Uani 0.40 1 d P . .
O8W O 0.04250(17) 0.5178(4) 0.2034(2) 0.0637(12) Uani 1 1 d . . .
O9W O 0.2737(3) 0.5435(5) 0.2577(3) 0.102(2) Uani 1 1 d . . .
O10W O 0.4546(18) 0.173(4) 0.175(2) 0.091(12) Uiso 0.15 1 d P . .
O10A O 0.4426(7) 0.3103(18) 0.2178(9) 0.129(6) Uiso 0.45 1 d P . .
O11W O 0.4884(9) 0.5172(18) 0.2466(11) 0.125(7) Uiso 0.35 1 d P . .
O11A O 0.4455(9) 0.6005(19) 0.2356(12) 0.113(8) Uiso 0.35 1 d P . .
O12W O 0.4199(10) 0.701(2) 0.2550(12) 0.117(8) Uiso 0.30 1 d P . .
O12A O 0.4164(8) 0.7669(17) 0.1709(10) 0.124(7) Uiso 0.40 1 d P . .
O12B O 0.4357(9) 0.382(2) 0.2179(11) 0.142(8) Uiso 0.40 1 d P . .
O15W O 0.4670(4) 0.1800(7) 0.1259(5) 0.069(3) Uiso 0.70 1 d P . .
O15A O 0.4868(5) 0.2573(10) 0.0890(6) 0.086(4) Uiso 0.60 1 d P . .
O17W O 0.4315(10) 0.099(2) 0.0724(12) 0.144(9) Uiso 0.40 1 d P . .
O17A O 0.5195(9) 0.0690(18) 0.1196(11) 0.131(7) Uiso 0.40 1 d P . .

loop_
_atom_site_aniso_label
_atom_site_aniso_U_11
_atom_site_aniso_U_22
_atom_site_aniso_U_33
_atom_site_aniso_U_23
_atom_site_aniso_U_13
_atom_site_aniso_U_12
C1 0.024(2) 0.028(2) 0.040(3) 0.003(2) 0.0015(19) 0.0022(19)
C2 0.034(3) 0.028(2) 0.044(3) 0.007(2) -0.001(2) 0.000(2)
C3 0.035(3) 0.025(2) 0.037(2) -0.0013(19) 0.008(2) -0.004(2)
C4 0.042(3) 0.027(2) 0.036(3) -0.002(2) 0.003(2) -0.004(2)
C5 0.034(3) 0.030(2) 0.034(2) -0.002(2) 0.005(2) 0.003(2)
C6 0.031(3) 0.034(3) 0.030(2) 0.001(2) 0.0073(19) 0.001(2)
C7 0.022(2) 0.030(2) 0.022(2) 0.0023(17) 0.0068(17) -0.0009(18)
C8 0.022(2) 0.027(2) 0.024(2) 0.0003(17) 0.0056(16) -0.0030(18)
C9 0.023(2) 0.024(2) 0.027(2) 0.0003(17) 0.0061(17) 0.0060(18)
C10 0.030(2) 0.030(2) 0.022(2) -0.0032(18) 0.0090(18) 0.0051(19)
C11 0.021(2) 0.033(2) 0.020(2) -0.0015(18) 0.0013(16) -0.0008(18)
C12 0.028(2) 0.031(2) 0.019(2) -0.0002(17) -0.0007(17) -0.0031(19)
C13 0.036(3) 0.029(3) 0.065(3) 0.015(2) 0.008(3) 0.007(2)
C14 0.028(3) 0.024(2) 0.047(3) 0.010(2) 0.007(2) 0.0024(19)
C15 0.038(3) 0.027(2) 0.039(3) 0.005(2) -0.002(2) -0.001(2)
C16 0.035(3) 0.028(2) 0.033(2) 0.0035(19) 0.009(2) 0.002(2)
C17 0.029(2) 0.017(2) 0.040(2) 0.0108(18) 0.0066(19) -0.0009(18)
C18 0.033(3) 0.027(2) 0.038(3) -0.002(2) 0.004(2) -0.003(2)
C19 0.038(3) 0.026(2) 0.045(3) 0.002(2) 0.014(2) 0.006(2)
C20 0.030(3) 0.022(2) 0.039(3) 0.0096(19) 0.006(2) -0.0035(19)
C21 0.046(3) 0.039(3) 0.071(4) -0.022(3) 0.006(3) -0.009(3)
C22 0.040(3) 0.029(3) 0.050(3) -0.016(2) 0.005(2) -0.007(2)
C23 0.051(3) 0.019(2) 0.052(3) -0.002(2) 0.006(3) -0.005(2)
C24 0.039(3) 0.025(2) 0.038(3) 0.002(2) 0.000(2) 0.004(2)
C25 0.038(3) 0.025(2) 0.025(2) -0.0096(18) 0.0035(19) -0.003(2)
C26 0.047(3) 0.026(2) 0.026(2) -0.0005(19) 0.001(2) 0.004(2)
C27 0.043(3) 0.036(3) 0.040(3) -0.008(2) -0.004(2) 0.007(2)
C28 0.043(3) 0.028(2) 0.023(2) -0.0102(18) 0.0051(19) -0.001(2)
C29 0.035(3) 0.059(3) 0.027(2) 0.004(2) 0.009(2) 0.002(3)
C30 0.030(3) 0.046(3) 0.019(2) 0.0031(19) 0.0076(18) 0.001(2)
C31 0.038(3) 0.043(3) 0.040(3) -0.011(2) 0.008(2) 0.005(2)
C32 0.034(3) 0.041(3) 0.032(2) -0.012(2) 0.005(2) -0.004(2)
C33 0.029(2) 0.035(3) 0.0153(19) 0.0020(18) 0.0028(17) 0.002(2)
C34 0.044(3) 0.027(2) 0.024(2) 0.0025(18) 0.0049(19) 0.004(2)
C35 0.035(3) 0.033(3) 0.026(2) 0.0047(19) 0.0041(19) -0.006(2)
C36 0.030(3) 0.039(3) 0.020(2) 0.0051(19) 0.0014(18) 0.010(2)
N1 0.0231(19) 0.0232(19) 0.0313(19) -0.0003(15) 0.0064(15) 0.0019(15)
N2 0.022(2) 0.034(2) 0.052(3) 0.0126(19) -0.0019(18) 0.0036(17)
N3 0.035(2) 0.031(2) 0.052(3) -0.0064(19) 0.0092(19) -0.0085(19)
N4 0.028(2) 0.042(2) 0.029(2) -0.0016(17) 0.0098(16) 0.0005(18)
N5 0.0184(18) 0.0249(18) 0.0199(16) -0.0008(14) 0.0056(13) 0.0021(14)
N6 0.027(2) 0.0209(18) 0.0262(18) 0.0036(15) 0.0073(15) -0.0036(15)
N7 0.029(2) 0.0262(19) 0.0201(17) -0.0036(14) 0.0036(15) 0.0024(16)
N8 0.026(2) 0.033(2) 0.0208(17) 0.0012(15) -0.0006(15) 0.0037(16)
P1 0.0184(6) 0.0228(6) 0.0218(5) -0.0010(4) 0.0053(4) -0.0003(4)
O1 0.0191(15) 0.0280(16) 0.0233(14) -0.0017(12) 0.0065(11) 0.0002(12)
O2 0.044(2) 0.040(2) 0.0277(17) -0.0058(14) 0.0157(15) -0.0157(17)
O3 0.0198(16) 0.045(2) 0.0332(17) 0.0041(15) 0.0070(13) 0.0059(14)
O4 0.0305(18) 0.0272(17) 0.051(2) 0.0108(15) 0.0167(16) 0.0031(14)
P2 0.0283(6) 0.0276(6) 0.0212(5) -0.0057(4) 0.0036(4) 0.0001(5)
O5 0.0379(19) 0.0298(17) 0.0230(15) -0.0050(13) 0.0081(13) -0.0089(14)
O6 0.047(2) 0.0242(18) 0.053(2) 0.0028(16) 0.0108(17) -0.0065(16)
O7 0.040(2) 0.074(3) 0.0355(19) -0.0234(19) -0.0022(16) 0.019(2)
O8 0.039(2) 0.0308(18) 0.0354(18) -0.0013(14) -0.0054(15) -0.0028(15)
P3 0.0235(6) 0.0306(6) 0.0188(5) 0.0002(4) 0.0047(4) 0.0031(5)
O9 0.0282(17) 0.0387(19) 0.0199(15) -0.0001(13) 0.0041(12) 0.0060(15)
O10 0.041(2) 0.059(2) 0.0307(18) 0.0186(17) 0.0085(15) 0.0091(18)
O11 0.0272(18) 0.0335(19) 0.0436(19) 0.0004(15) 0.0103(15) -0.0004(14)
O12 0.051(2) 0.049(2) 0.0280(17) -0.0116(16) 0.0138(16) -0.0192(18)
P8 0.021(2) 0.026(2) 0.026(2) -0.0002(14) 0.0089(14) 0.0056(15)
O29 0.034(3) 0.038(3) 0.023(2) -0.001(2) 0.005(2) 0.000(2)
O30 0.033(3) 0.038(3) 0.036(3) 0.006(2) 0.021(2) 0.011(2)
O31 0.035(3) 0.036(3) 0.044(3) 0.002(2) 0.015(2) 0.006(2)
O32 0.025(3) 0.051(4) 0.029(3) -0.004(2) 0.009(2) -0.007(2)
P8' 0.013(4) 0.036(6) 0.016(4) -0.004(3) -0.001(3) -0.004(3)
O29' 0.025(6) 0.092(11) 0.055(7) 0.047(7) 0.019(5) 0.005(6)
O30' 0.023(5) 0.024(5) 0.022(5) -0.001(4) -0.001(4) 0.002(4)
O31' 0.070(9) 0.092(11) 0.040(7) 0.037(7) 0.034(6) 0.057(8)
O32' 0.109(16) 0.035(8) 0.106(15) -0.026(9) -0.070(13) 0.008(9)
P5 0.0199(18) 0.039(2) 0.026(2) -0.0059(17) 0.0033(16) 0.0003(13)
O17 0.049(7) 0.030(3) 0.106(7) 0.005(4) 0.048(6) 0.013(3)
O18 0.057(6) 0.035(5) 0.032(4) 0.006(3) 0.011(3) 0.020(4)
O19 0.032(3) 0.040(5) 0.031(3) -0.006(3) 0.006(2) -0.012(4)
O20 0.032(4) 0.083(9) 0.062(7) -0.028(5) -0.013(4) 0.001(5)
P5' 0.027(3) 0.019(3) 0.026(4) -0.001(3) 0.004(3) 0.004(2)
O17' 0.036(6) 0.025(4) 0.033(5) 0.002(3) -0.001(4) -0.004(4)
O18' 0.023(5) 0.022(4) 0.024(5) -0.003(4) 0.000(4) 0.000(4)
O19' 0.027(4) 0.029(5) 0.031(5) 0.000(4) 0.005(3) 0.004(4)
O20' 0.024(4) 0.023(5) 0.023(4) 0.000(3) 0.007(3) 0.000(4)
P7 0.0191(15) 0.0262(17) 0.0151(16) 0.0012(13) 0.0008(10) 0.0027(14)
O25 0.024(4) 0.021(4) 0.026(3) -0.001(3) 0.003(3) -0.005(3)
O27 0.038(3) 0.042(3) 0.030(2) -0.005(2) -0.005(2) -0.001(2)
O28 0.030(2) 0.039(3) 0.029(2) 0.0045(19) 0.0083(18) -0.002(2)
O26 0.033(3) 0.024(2) 0.027(2) 0.0013(18) 0.004(2) 0.004(2)
P7' 0.066(7) 0.057(9) 0.027(4) 0.021(4) 0.022(4) 0.036(5)
O25' 0.022(10) 0.021(10) 0.026(8) -0.003(8) 0.002(7) -0.014(7)
O28' 0.054(8) 0.026(6) 0.039(6) 0.001(5) -0.008(5) -0.004(5)
O27' 0.042(8) 0.032(6) 0.022(5) 0.003(4) 0.008(5) 0.001(5)
O26' 0.060(11) 0.048(8) 0.032(6) 0.007(6) 0.018(7) 0.023(7)
P4 0.0294(15) 0.0395(17) 0.0416(17) -0.0118(15) 0.0023(13) 0.0130(12)
O13 0.092(4) 0.086(4) 0.063(3) 0.001(3) 0.020(3) 0.015(3)
O14 0.014(2) 0.042(3) 0.039(3) -0.013(2) 0.007(2) 0.014(2)
O15 0.042(3) 0.061(4) 0.072(4) -0.018(3) -0.011(3) 0.004(3)
O16 0.044(4) 0.036(3) 0.057(4) -0.010(3) 0.015(3) 0.012(3)
P4' 0.072(5) 0.071(5) 0.072(5) -0.006(3) 0.011(3) 0.002(4)
O13' 0.068(7) 0.067(6) 0.070(7) 0.000(4) 0.013(5) -0.001(4)
O14' 0.059(7) 0.061(6) 0.066(6) -0.008(4) 0.009(4) 0.003(5)
O15' 0.076(7) 0.076(7) 0.073(6) -0.001(4) 0.008(4) -0.001(5)
O16' 0.070(6) 0.072(7) 0.068(7) 0.001(5) 0.013(4) 0.001(4)
P6 0.0291(15) 0.0577(19) 0.0475(17) 0.0180(17) 0.0104(13) 0.0007(14)
O21 0.040(4) 0.057(3) 0.048(4) 0.008(3) 0.011(3) -0.001(3)
O22 0.047(3) 0.084(4) 0.061(3) 0.007(3) 0.022(3) -0.015(3)
O23 0.090(5) 0.069(4) 0.070(4) 0.008(3) 0.017(3) -0.002(4)
O24 0.068(3) 0.085(4) 0.078(4) 0.019(3) -0.003(3) 0.013(3)
P6' 0.026(2) 0.029(2) 0.029(2) 0.004(2) 0.012(2) 0.000(2)
O21' 0.034(4) 0.048(4) 0.034(3) 0.004(3) 0.013(3) 0.001(4)
O22' 0.030(3) 0.036(5) 0.038(5) 0.007(4) 0.016(3) 0.000(3)
O23' 0.040(4) 0.039(3) 0.046(4) 0.011(3) 0.007(4) 0.003(3)
O24' 0.036(4) 0.039(4) 0.036(5) 0.005(4) 0.004(4) -0.002(4)
P9 0.018(2) 0.034(3) 0.027(2) -0.0089(17) -0.0054(16) 0.0119(17)
O33 0.053(5) 0.039(4) 0.053(4) -0.003(3) -0.003(3) 0.007(3)
O34 0.041(5) 0.023(4) 0.027(5) -0.001(3) 0.008(3) 0.014(4)
O35 0.060(6) 0.157(10) 0.027(4) -0.039(5) -0.025(4) 0.041(6)
O36 0.036(4) 0.088(6) 0.043(4) 0.020(4) 0.015(3) 0.005(4)
P9' 0.016(5) 0.033(6) 0.033(6) 0.001(4) -0.001(3) -0.002(4)
O33' 0.011(4) 0.019(4) 0.030(4) 0.008(4) -0.011(3) -0.003(4)
O34' 0.035(10) 0.040(10) 0.034(10) -0.005(5) 0.006(5) 0.001(5)
O35' 0.040(5) 0.039(5) 0.055(5) -0.006(4) -0.016(4) 0.000(4)
O36' 0.034(5) 0.047(5) 0.036(5) 0.013(4) 0.009(4) 0.008(4)
O1W 0.036(2) 0.045(2) 0.0343(18) -0.0058(15) 0.0012(15) 0.0009(16)
O2W 0.038(2) 0.074(3) 0.053(2) 0.022(2) 0.0022(18) -0.006(2)
O3W 0.067(3) 0.089(4) 0.043(2) 0.020(2) 0.014(2) -0.002(3)
O4W 0.057(4) 0.048(3) 0.043(3) 0.000(3) -0.013(3) -0.006(3)
O4A 0.066(9) 0.161(16) 0.085(10) -0.056(10) -0.001(7) 0.000(9)
O5W 0.060(3) 0.097(4) 0.087(4) -0.048(3) 0.021(3) -0.033(3)
O6W 0.044(3) 0.042(3) 0.151(5) 0.003(3) 0.026(3) -0.005(2)
O7W 0.054(5) 0.077(6) 0.041(4) -0.009(4) 0.005(3) 0.007(4)
O7A 0.061(8) 0.073(9) 0.052(7) -0.018(6) -0.005(6) -0.005(7)
O8W 0.046(3) 0.063(3) 0.088(3) 0.003(2) 0.029(2) -0.003(2)
O9W 0.112(5) 0.091(4) 0.094(4) -0.003(4) -0.009(4) 0.006(4)

loop_
_atom_type_symbol
_atom_type_description
_atom_type_scat_dispersion_real
_atom_type_scat_dispersion_imag
_atom_type_scat_source
C C 0.0033 0.0016 'International Tables Vol C Tables 4.2.6.8 and 6.1.1.4'
H H 0.0000 0.0000 'International Tables Vol C Tables 4.2.6.8 and 6.1.1.4'
N N 0.0061 0.0033 'International Tables Vol C Tables 4.2.6.8 and 6.1.1.4'
O O 0.0106 0.0060 'International Tables Vol C Tables 4.2.6.8 and 6.1.1.4'
P P 0.1023 0.0942 'International Tables Vol C Tables 4.2.6.8 and 6.1.1.4'

loop_
_geom_angle_atom_site_label_1
_geom_angle_atom_site_label_2
_geom_angle_atom_site_label_3
_geom_angle
N1 C1 C2 110.9(4)
N1 C1 H1A 109.5
C2 C1 H1A 109.5
N1 C1 H1B 109.5
C2 C1 H1B 109.5
H1A C1 H1B 108.1
N2 C2 C1 108.6(4)
N2 C2 H2A 110.0
C1 C2 H2A 110.0
N2 C2 H2B 110.0
C1 C2 H2B 110.0
H2A C2 H2B 108.3
N1 C3 C4 110.6(4)
N1 C3 H3A 109.5
C4 C3 H3A 109.5
N1 C3 H3B 109.5
C4 C3 H3B 109.5
H3A C3 H3B 108.1
N3 C4 C3 109.7(4)
N3 C4 H4A 109.7
C3 C4 H4A 109.7
N3 C4 H4B 109.7
C3 C4 H4B 109.7
H4A C4 H4B 108.2
N1 C5 C6 112.2(4)
N1 C5 H5A 109.2
C6 C5 H5A 109.2
N1 C5 H5B 109.2
C6 C5 H5B 109.2
H5A C5 H5B 107.9
N4 C6 C5 108.7(4)
N4 C6 H6A 109.9
C5 C6 H6A 109.9
N4 C6 H6B 109.9
C5 C6 H6B 109.9
H6A C6 H6B 108.3
C8 C7 N5 115.8(3)
C8 C7 H7A 108.3
N5 C7 H7A 108.3
C8 C7 H7B 108.3
N5 C7 H7B 108.3
H7A C7 H7B 107.4
N6 C8 C7 113.9(4)
N6 C8 H8A 108.8
C7 C8 H8A 108.8
N6 C8 H8B 108.8
C7 C8 H8B 108.8
H8A C8 H8B 107.7
N5 C9 C10 115.9(3)
N5 C9 H9A 108.3
C10 C9 H9A 108.3
N5 C9 H9B 108.3
C10 C9 H9B 108.3
H9A C9 H9B 107.4
N7 C10 C9 112.5(3)
N7 C10 H10A 109.1
C9 C10 H10A 109.1
N7 C10 H10B 109.1
C9 C10 H10B 109.1
H10A C10 H10B 107.8
N5 C11 C12 112.7(3)
N5 C11 H11A 109.1
C12 C11 H11A 109.1
N5 C11 H11B 109.1
C12 C11 H11B 109.1
H11A C11 H11B 107.8
N8 C12 C11 107.5(3)
N8 C12 H12A 110.2
C11 C12 H12A 110.2
N8 C12 H12B 110.2
C11 C12 H12B 110.2
H12A C12 H12B 108.5
C14 C13 N2 111.2(4)
C14 C13 H13A 109.4
N2 C13 H13A 109.4
C14 C13 H13B 109.4
N2 C13 H13B 109.4
H13A C13 H13B 108.0
C15 C14 C19 118.6(5)
C15 C14 C13 121.2(5)
C19 C14 C13 120.2(5)
C16 C15 C14 120.6(5)
C16 C15 H15 119.7
C14 C15 H15 119.7
C15 C16 C17 120.4(5)
C15 C16 H16 119.8
C17 C16 H16 119.8
C18 C17 C16 119.3(4)
C18 C17 C20 119.8(4)
C16 C17 C20 120.9(4)
C17 C18 C19 120.2(5)
C17 C18 H18 119.9
C19 C18 H18 119.9
C18 C19 C14 120.8(5)
C18 C19 H19 119.6
C14 C19 H19 119.6
N6 C20 C17 110.3(3)
N6 C20 H20A 109.6
C17 C20 H20A 109.6
N6 C20 H20B 109.6
C17 C20 H20B 109.6
H20A C20 H20B 108.1
C22 C21 N3 111.3(4)
C22 C21 H21A 109.4
N3 C21 H21A 109.4
C22 C21 H21B 109.4
N3 C21 H21B 109.4
H21A C21 H21B 108.0
C23 C22 C27 118.6(5)
C23 C22 C21 120.2(5)
C27 C22 C21 121.1(5)
C22 C23 C24 121.3(5)
C22 C23 H23 119.3
C24 C23 H23 119.3
C23 C24 C25 119.9(5)
C23 C24 H24 120.0
C25 C24 H24 120.0
C24 C25 C26 119.1(5)
C24 C25 C28 120.3(4)
C26 C25 C28 120.5(4)
C27 C26 C25 120.5(5)
C27 C26 H26 119.7
C25 C26 H26 119.7
C26 C27 C22 120.4(5)
C26 C27 H27 119.8
C22 C27 H27 119.8
C25 C28 N7 108.6(3)
C25 C28 H28A 110.0
N7 C28 H28A 110.0
C25 C28 H28B 110.0
N7 C28 H28B 110.0
H28A C28 H28B 108.3
C30 C29 N4 112.9(4)
C30 C29 H29A 109.0
N4 C29 H29A 109.0
C30 C29 H29B 109.0
N4 C29 H29B 109.0
H29A C29 H29B 107.8
C31 C30 C35 118.6(5)
C31 C30 C29 119.6(5)
C35 C30 C29 121.8(5)
C32 C31 C30 121.3(5)
C32 C31 H31 119.3
C30 C31 H31 119.3
C31 C32 C33 120.4(5)
C31 C32 H32 119.8
C33 C32 H32 119.8
C32 C33 C34 118.7(4)
C32 C33 C36 119.9(4)
C34 C33 C36 121.4(4)
C35 C34 C33 120.6(4)
C35 C34 H34 119.7
C33 C34 H34 119.7
C34 C35 C30 120.4(5)
C34 C35 H35 119.8
C30 C35 H35 119.8
C33 C36 N8 111.3(3)
C33 C36 H36A 109.4
N8 C36 H36A 109.4
C33 C36 H36B 109.4
N8 C36 H36B 109.4
H36A C36 H36B 108.0
C5 N1 C3 111.3(4)
C5 N1 C1 111.5(4)
C3 N1 C1 109.4(4)
C5 N1 H1C 108.2
C3 N1 H1C 108.2
C1 N1 H1C 108.2
C2 N2 C13 113.1(4)
C2 N2 H2C 109.0
C13 N2 H2C 109.0
C2 N2 H2D 109.0
C13 N2 H2D 109.0
H2C N2 H2D 107.8
C4 N3 C21 112.5(4)
C4 N3 H3C 109.1
C21 N3 H3C 109.1
C4 N3 H3D 109.1
C21 N3 H3D 109.1
H3C N3 H3D 107.8
C6 N4 C29 112.9(4)
C6 N4 H4C 109.0
C29 N4 H4C 109.0
C6 N4 H4D 109.0
C29 N4 H4D 109.0
H4C N4 H4D 107.8
C9 N5 C11 110.1(3)
C9 N5 C7 109.2(3)
C11 N5 C7 109.6(3)
C9 N5 H5C 109.3
C11 N5 H5C 109.3
C7 N5 H5C 109.3
C8 N6 C20 110.9(3)
C8 N6 H6C 109.5
C20 N6 H6C 109.5
C8 N6 H6D 109.5
C20 N6 H6D 109.5
H6C N6 H6D 108.0
C10 N7 C28 113.6(3)
C10 N7 H7C 108.9
C28 N7 H7C 108.9
C10 N7 H7D 108.9
C28 N7 H7D 108.9
H7C N7 H7D 107.7
C12 N8 C36 113.5(4)
C12 N8 H8C 108.9
C36 N8 H8C 108.9
C12 N8 H8D 108.9
C36 N8 H8D 108.9
H8C N8 H8D 107.7
O3 P1 O1 114.19(17)
O3 P1 O2 110.7(2)
O1 P1 O2 110.31(18)
O3 P1 O4 106.7(2)
O1 P1 O4 110.85(18)
O2 P1 O4 103.4(2)
P1 O2 H2 109.5
P1 O4 H4 109.5
O7 P2 O5 115.3(2)
O7 P2 O6 111.3(2)
O5 P2 O6 107.46(19)
O7 P2 O8 110.6(2)
O5 P2 O8 106.18(19)
O6 P2 O8 105.4(2)
P2 O6 H6 109.5
P2 O8 H8 109.5
O10 P3 O11 110.9(2)
O10 P3 O9 111.49(19)
O11 P3 O9 108.55(19)
O10 P3 O12 111.8(2)
O11 P3 O12 109.0(2)
O9 P3 O12 104.89(19)
P3 O9 H9 109.5
P3 O12 H12 109.5
O31 P8 O29 114.1(5)
O31 P8 O32 111.8(5)
O29 P8 O32 105.8(5)
O31 P8 O30 105.5(5)
O29 P8 O30 110.4(4)
O32 P8 O30 109.2(5)
O31' P8' O30' 111.1(9)
O31' P8' O29' 111.0(9)
O30' P8' O29' 108.9(8)
O31' P8' O32' 109.0(10)
O30' P8' O32' 108.3(9)
O29' P8' O32' 108.5(10)
O20 P5 O18 114.2(8)
O20 P5 O19 111.8(7)
O18 P5 O19 106.2(7)
O20 P5 O17 112.4(8)
O18 P5 O17 105.1(6)
O19 P5 O17 106.6(6)
O20' P5' O17' 113.3(13)
O20' P5' O19' 112.5(15)
O17' P5' O19' 106.4(13)
O20' P5' O18' 111.4(15)
O17' P5' O18' 109.8(13)
O19' P5' O18' 102.9(14)
O26 P7 O25 115.9(7)
O26 P7 O28 112.0(5)
O25 P7 O28 107.7(7)
O26 P7 O27 110.0(5)
O25 P7 O27 105.6(6)
O28 P7 O27 105.0(4)
O27' P7' O26' 113.0(14)
O27' P7' O25' 116.5(17)
O26' P7' O25' 114.0(17)
O27' P7' O28' 106.5(12)
O26' P7' O28' 104.0(14)
O25' P7' O28' 100.9(14)
O13 P4 O16 113.0(6)
O13 P4 O14 114.7(5)
O16 P4 O14 113.4(5)
O13 P4 O15 109.1(6)
O16 P4 O15 103.0(5)
O14 P4 O15 102.2(5)
O13' P4' O14' 112.5(12)
O13' P4' O16' 111.2(12)
O14' P4' O16' 109.8(12)
O13' P4' O15' 106.1(11)
O14' P4' O15' 108.6(12)
O16' P4' O15' 108.5(12)
O24 P6 O21 112.2(6)
O24 P6 O23 112.8(7)
O21 P6 O23 106.5(6)
O24 P6 O22 107.1(6)
O21 P6 O22 111.0(6)
O23 P6 O22 107.3(6)
O22' P6' O24' 110.5(9)
O22' P6' O23' 110.0(9)
O24' P6' O23' 108.5(9)
O22' P6' O21' 110.6(9)
O24' P6' O21' 109.4(9)
O23' P6' O21' 107.8(10)
O33 P9 O36 113.3(6)
O33 P9 O35 110.7(6)
O36 P9 O35 110.5(6)
O33 P9 O34 106.0(6)
O36 P9 O34 108.7(6)
O35 P9 O34 107.5(6)
O36' P9' O34' 109.6(10)
O36' P9' O35' 109.3(10)
O34' P9' O35' 109.5(10)
O36' P9' O33' 110.5(11)
O34' P9' O33' 110.0(10)
O35' P9' O33' 107.9(9)

loop_
_geom_bond_atom_site_label_1
_geom_bond_atom_site_label_2
_geom_bond_distance
C1 N1 1.502(6)
C1 C2 1.521(7)
C1 H1A 0.9900
C1 H1B 0.9900
C2 N2 1.498(6)
C2 H2A 0.9900
C2 H2B 0.9900
C3 N1 1.501(6)
C3 C4 1.521(7)
C3 H3A 0.9900
C3 H3B 0.9900
C4 N3 1.484(6)
C4 H4A 0.9900
C4 H4B 0.9900
C5 N1 1.486(6)
C5 C6 1.526(7)
C5 H5A 0.9900
C5 H5B 0.9900
C6 N4 1.486(6)
C6 H6A 0.9900
C6 H6B 0.9900
C7 C8 1.506(6)
C7 N5 1.512(5)
C7 H7A 0.9900
C7 H7B 0.9900
C8 N6 1.486(5)
C8 H8A 0.9900
C8 H8B 0.9900
C9 N5 1.503(5)
C9 C10 1.518(6)
C9 H9A 0.9900
C9 H9B 0.9900
C10 N7 1.484(6)
C10 H10A 0.9900
C10 H10B 0.9900
C11 N5 1.509(5)
C11 C12 1.522(6)
C11 H11A 0.9900
C11 H11B 0.9900
C12 N8 1.487(5)
C12 H12A 0.9900
C12 H12B 0.9900
C13 C14 1.488(7)
C13 N2 1.506(6)
C13 H13A 0.9900
C13 H13B 0.9900
C14 C15 1.388(7)
C14 C19 1.392(7)
C15 C16 1.377(7)
C15 H15 0.9500
C16 C17 1.396(7)
C16 H16 0.9500
C17 C18 1.376(7)
C17 C20 1.510(6)
C18 C19 1.386(7)
C18 H18 0.9500
C19 H19 0.9500
C20 N6 1.505(5)
C20 H20A 0.9900
C20 H20B 0.9900
C21 C22 1.481(8)
C21 N3 1.517(7)
C21 H21A 0.9900
C21 H21B 0.9900
C22 C23 1.376(8)
C22 C27 1.406(8)
C23 C24 1.389(8)
C23 H23 0.9500
C24 C25 1.393(7)
C24 H24 0.9500
C25 C26 1.394(7)
C25 C28 1.481(7)
C26 C27 1.380(8)
C26 H26 0.9500
C27 H27 0.9500
C28 N7 1.509(5)
C28 H28A 0.9900
C28 H28B 0.9900
C29 C30 1.500(7)
C29 N4 1.502(6)
C29 H29A 0.9900
C29 H29B 0.9900
C30 C31 1.378(7)
C30 C35 1.392(7)
C31 C32 1.377(7)
C31 H31 0.9500
C32 C33 1.382(7)
C32 H32 0.9500
C33 C34 1.395(7)
C33 C36 1.498(6)
C34 C35 1.376(7)
C34 H34 0.9500
C35 H35 0.9500
C36 N8 1.507(6)
C36 H36A 0.9900
C36 H36B 0.9900
N1 H1C 0.9300
N2 H2C 0.9200
N2 H2D 0.9200
N3 H3C 0.9200
N3 H3D 0.9200
N4 H4C 0.9200
N4 H4D 0.9200
N5 H5C 0.9300
N6 H6C 0.9200
N6 H6D 0.9200
N7 H7C 0.9200
N7 H7D 0.9200
N8 H8C 0.9200
N8 H8D 0.9200
P1 O3 1.502(3)
P1 O1 1.507(3)
P1 O2 1.554(3)
P1 O4 1.568(3)
O2 H2 0.8400
O4 H4 0.8400
P2 O7 1.495(4)
P2 O5 1.499(3)
P2 O6 1.562(4)
P2 O8 1.564(3)
O6 H6 0.8400
O8 H8 0.8400
P3 O10 1.502(4)
P3 O11 1.525(3)
P3 O9 1.536(3)
P3 O12 1.561(4)
O9 H9 0.8400
O12 H12 0.8400
P8 O31 1.512(7)
P8 O29 1.513(7)
P8 O32 1.531(8)
P8 O30 1.559(7)
P8' O31' 1.507(13)
P8' O30' 1.507(12)
P8' O29' 1.527(13)
P8' O32' 1.545(12)
P5 O20 1.491(10)
P5 O18 1.534(12)
P5 O19 1.547(12)
P5 O17 1.552(11)
P5' O20' 1.47(2)
P5' O17' 1.52(2)
P5' O19' 1.56(3)
P5' O18' 1.59(3)
P7 O26 1.491(8)
P7 O25 1.511(14)
P7 O28 1.550(7)
P7 O27 1.588(6)
P7' O27' 1.51(2)
P7' O26' 1.51(2)
P7' O25' 1.57(4)
P7' O28' 1.63(2)
P4 O13 1.476(9)
P4 O16 1.522(7)
P4 O14 1.536(6)
P4 O15 1.609(8)
P4' O13' 1.45(3)
P4' O14' 1.45(3)
P4' O16' 1.45(3)
P4' O15' 1.49(3)
P6 O24 1.510(9)
P6 O21 1.539(9)
P6 O23 1.542(10)
P6 O22 1.562(9)
P6' O22' 1.496(16)
P6' O24' 1.526(16)
P6' O23' 1.528(16)
P6' O21' 1.535(17)
P9 O33 1.508(8)
P9 O36 1.512(9)
P9 O35 1.525(8)
P9 O34 1.557(9)
P9' O36' 1.565(14)
P9' O34' 1.565(15)
P9' O35' 1.569(14)
P9' O33' 1.569(14)
O4W O4A 0.904(14)
O10A O12B 0.94(3)
O15W O15A 1.412(14)

loop_
_geom_torsion_atom_site_label_1
_geom_torsion_atom_site_label_2
_geom_torsion_atom_site_label_3
_geom_torsion_atom_site_label_4
_geom_torsion
N1 C1 C2 N2 -167.9(4)
N1 C3 C4 N3 -152.7(4)
N1 C5 C6 N4 -168.1(4)
N5 C7 C8 N6 64.0(5)
N5 C9 C10 N7 71.7(5)
N5 C11 C12 N8 172.8(3)
N2 C13 C14 C15 -76.3(6)
N2 C13 C14 C19 101.2(6)
C19 C14 C15 C16 -2.2(7)
C13 C14 C15 C16 175.4(4)
C14 C15 C16 C17 2.2(7)
C15 C16 C17 C18 -0.2(7)
C15 C16 C17 C20 -178.9(4)
C16 C17 C18 C19 -1.7(7)
C20 C17 C18 C19 177.0(4)
C17 C18 C19 C14 1.6(7)
C15 C14 C19 C18 0.3(7)
C13 C14 C19 C18 -177.3(4)
C18 C17 C20 N6 -84.8(5)
C16 C17 C20 N6 93.9(5)
N3 C21 C22 C23 -82.5(6)
N3 C21 C22 C27 95.2(6)
C27 C22 C23 C24 0.0(7)
C21 C22 C23 C24 177.8(5)
C22 C23 C24 C25 -2.4(7)
C23 C24 C25 C26 3.0(7)
C23 C24 C25 C28 -175.3(4)
C24 C25 C26 C27 -1.3(7)
C28 C25 C26 C27 177.0(4)
C25 C26 C27 C22 -1.0(7)
C23 C22 C27 C26 1.7(7)
C21 C22 C27 C26 -176.1(5)
C24 C25 C28 N7 74.9(5)
C26 C25 C28 N7 -103.4(5)
N4 C29 C30 C31 -82.7(6)
N4 C29 C30 C35 98.1(6)
C35 C30 C31 C32 0.8(7)
C29 C30 C31 C32 -178.3(5)
C30 C31 C32 C33 0.4(8)
C31 C32 C33 C34 -1.3(7)
C31 C32 C33 C36 179.1(4)
C32 C33 C34 C35 0.9(6)
C36 C33 C34 C35 -179.5(4)
C33 C34 C35 C30 0.4(7)
C31 C30 C35 C34 -1.2(7)
C29 C30 C35 C34 177.9(4)
C32 C33 C36 N8 76.6(5)
C34 C33 C36 N8 -103.0(5)
C6 C5 N1 C3 -64.5(5)
C6 C5 N1 C1 173.1(4)
C4 C3 N1 C5 165.5(4)
C4 C3 N1 C1 -70.8(5)
C2 C1 N1 C5 -64.1(5)
C2 C1 N1 C3 172.3(4)
C1 C2 N2 C13 -178.6(4)
C14 C13 N2 C2 -54.0(6)
C3 C4 N3 C21 178.6(4)
C22 C21 N3 C4 -66.5(6)
C5 C6 N4 C29 -172.0(4)
C30 C29 N4 C6 -74.6(6)
C10 C9 N5 C11 -171.3(4)
C10 C9 N5 C7 68.4(5)
C12 C11 N5 C9 69.4(4)
C12 C11 N5 C7 -170.5(4)
C8 C7 N5 C9 -172.5(3)
C8 C7 N5 C11 66.8(5)
C7 C8 N6 C20 148.1(4)
C17 C20 N6 C8 169.1(4)
C9 C10 N7 C28 171.0(4)
C25 C28 N7 C10 179.6(4)
C11 C12 N8 C36 176.2(4)
C33 C36 N8 C12 68.5(5)
